data_1556365
loop_
_publ_author_name
'Wang, Yu-Xia'
'Shi, Wei'
'Li, Han'
'Song, You'
'Fang, Liang'
'Lan, Yanhua'
'Powell, Annie K.'
'Wernsdorfer, Wolfgang'
'Ungur, Liviu'
'Chibotaru, Liviu F.'
'Shen, Mingrong'
'Cheng, Peng'

_publ_section_title
;
 A single-molecule magnet assembly exhibiting a dielectric transition at
 470 K
;
_journal_issue 12
_journal_name_full 'Chemical Science'
_journal_page_first 3366
_journal_paper_doi 10.1039/c2sc21023a
_journal_volume 3
_journal_year 2012
_chemical_formula_sum 'C22 H50 Dy3 N8 O21'
_chemical_formula_weight 1250.20
_space_group_IT_number 33
_space_group_name_Hall 'P 2c -2n'
_space_group_name_H-M_alt 'P n a 21'
_symmetry_cell_setting orthorhombic
_symmetry_space_group_name_H-M 'P n a 21'
_atom_sites_solution_hydrogens geom
_atom_sites_solution_primary direct
_atom_sites_solution_secondary difmap
_audit_creation_method SHELXL-97
_cell_angle_alpha 90.00
_cell_angle_beta 90.00
_cell_angle_gamma 90.00
_cell_formula_units_Z 4
_cell_length_a 28.1795(7)
_cell_length_b 14.8684(4)
_cell_length_c 8.9668(2)
_cell_measurement_reflns_used 5040
_cell_measurement_temperature 120(2)
_cell_measurement_theta_max 28.9742
_cell_measurement_theta_min 2.3740
_cell_volume 3756.95(16)
_computing_cell_refinement
;
CrysAlisPro, Oxford Diffraction Ltd.,
Version 1.171.33.66 (release 28-04-2010 CrysAlis171 .NET)
(compiled Apr 28 2010,14:27:37)
;
_computing_data_collection
;
CrysAlisPro, Oxford Diffraction Ltd.,
Version 1.171.33.66 (release 28-04-2010 CrysAlis171 .NET)
(compiled Apr 28 2010,14:27:37)
;
_computing_data_reduction
;
CrysAlisPro, Oxford Diffraction Ltd.,
Version 1.171.33.66 (release 28-04-2010 CrysAlis171 .NET)
(compiled Apr 28 2010,14:27:37)
;
_computing_molecular_graphics
;
O. V. Dolomanov, L. J. Bourhis, R. J. Gildea, J. A. K. Howard and H. Puschmann,
OLEX2: a complete structure solution, refinement and analysis program.
J. Appl. Cryst. (2009). 42, 339-341.
;
_computing_publication_material
;
O. V. Dolomanov, L. J. Bourhis, R. J. Gildea, J. A. K. Howard and H. Puschmann,
OLEX2: a complete structure solution, refinement and analysis program.
J. Appl. Cryst. (2009). 42, 339-341.
;
_computing_structure_refinement 'SHELXL-97 (Sheldrick, 1997)'
_computing_structure_solution 'SHELXS-97 (Sheldrick, 1990)'
_diffrn_ambient_temperature 120(2)
_diffrn_detector_area_resol_mean 16.2116
_diffrn_measured_fraction_theta_full 0.999
_diffrn_measured_fraction_theta_max 0.999
_diffrn_measurement_device_type 'SuperNova, Single source at offset), Eos'
_diffrn_measurement_method '\w scans'
_diffrn_radiation_monochromator graphite
_diffrn_radiation_source 'fine-focus sealed tube'
_diffrn_radiation_type MoK\a
_diffrn_radiation_wavelength 0.71073
_diffrn_reflns_av_R_equivalents 0.0225
_diffrn_reflns_av_sigmaI/netI 0.0350
_diffrn_reflns_limit_h_max 24
_diffrn_reflns_limit_h_min -33
_diffrn_reflns_limit_k_max 17
_diffrn_reflns_limit_k_min -15
_diffrn_reflns_limit_l_max 9
_diffrn_reflns_limit_l_min -10
_diffrn_reflns_number 9052
_diffrn_reflns_theta_full 25.01
_diffrn_reflns_theta_max 25.01
_diffrn_reflns_theta_min 2.56
_exptl_absorpt_coefficient_mu 5.997
_exptl_absorpt_correction_T_max 0.3811
_exptl_absorpt_correction_T_min 0.1540
_exptl_absorpt_correction_type multi-scan
_exptl_absorpt_process_details
;
CrysAlisPro, Oxford Diffraction Ltd.,
Version 1.171.33.66 (release 28-04-2010 CrysAlis171 .NET)
(compiled Apr 28 2010,14:27:37)
Empirical absorption correction using spherical harmonics,
implemented in SCALE3 ABSPACK scaling algorithm.
;
_exptl_crystal_colour colorless
_exptl_crystal_density_diffrn 2.210
_exptl_crystal_density_method 'not measured'
_exptl_crystal_description needle
_exptl_crystal_F_000 2416
_exptl_crystal_size_max 0.50
_exptl_crystal_size_mid 0.20
_exptl_crystal_size_min 0.20
_refine_diff_density_max 2.275
_refine_diff_density_min -1.743
_refine_diff_density_rms 0.206
_refine_ls_abs_structure_details 'Flack H D (1983), Acta Cryst. A39, 876-881'
_refine_ls_abs_structure_Flack 0.007(19)
_refine_ls_extinction_method none
_refine_ls_goodness_of_fit_ref 1.060
_refine_ls_hydrogen_treatment mixed
_refine_ls_matrix_type full
_refine_ls_number_parameters 498
_refine_ls_number_reflns 5216
_refine_ls_number_restraints 349
_refine_ls_restrained_S_all 1.039
_refine_ls_R_factor_all 0.0412
_refine_ls_R_factor_gt 0.0404
_refine_ls_shift/su_max 0.196
_refine_ls_shift/su_mean 0.004
_refine_ls_structure_factor_coef Fsqd
_refine_ls_weighting_details 'calc w=1/[\s^2^(Fo^2^)+(0.0645P)^2^+24.5323P] where P=(Fo^2^+2Fc^2^)/3'
_refine_ls_weighting_scheme calc
_refine_ls_wR_factor_gt 0.0987
_refine_ls_wR_factor_ref 0.0993
_reflns_number_gt 5122
_reflns_number_total 5216
_reflns_threshold_expression >2sigma(I)
_cod_data_source_file c2sc21023a.txt
_cod_data_source_block p110519a
_cod_original_cell_volume 3756.93(16)
_cod_database_code 1556365

loop_
_symmetry_equiv_pos_as_xyz
'x, y, z'
'-x, -y, z+1/2'
'-x+1/2, y+1/2, z+1/2'
'x+1/2, -y+1/2, z'

loop_
_atom_site_label
_atom_site_type_symbol
_atom_site_fract_x
_atom_site_fract_y
_atom_site_fract_z
_atom_site_U_iso_or_equiv
_atom_site_adp_type
_atom_site_occupancy
_atom_site_symmetry_multiplicity
_atom_site_calc_flag
_atom_site_refinement_flags
Dy2 Dy -0.216361(15) -0.80264(3) -0.09591(6) 0.00901(12) Uani 1 1 d U
Dy1 Dy -0.134230(15) -0.95130(3) 0.05603(6) 0.01066(13) Uani 1 1 d U
Dy3 Dy -0.081898(15) -0.74649(3) -0.04703(7) 0.00994(12) Uani 1 1 d U
O3 O -0.2113(2) -0.9357(5) 0.0292(9) 0.0134(16) Uani 1 1 d U
C2 C -0.2923(4) -0.9401(8) 0.0985(13) 0.018(2) Uani 1 1 d U
H2B H -0.3210 -0.9759 0.0951 0.021 Uiso 1 1 calc R
H2A H -0.2855 -0.9261 0.2020 0.021 Uiso 1 1 calc R
N1 N 0.0087(3) -0.7968(6) -0.0773(11) 0.0153(19) Uani 1 1 d U
N5 N -0.1368(3) -1.0469(6) 0.3365(12) 0.0173(11) Uani 1 1 d U
O16 O -0.2081(3) -0.7883(5) -0.3747(9) 0.0139(16) Uani 1 1 d U
O5 O -0.2912(3) -0.7465(5) -0.2171(10) 0.0175(18) Uani 1 1 d DU
N4 N -0.2409(3) -0.7048(6) 0.1291(11) 0.0126(19) Uani 1 1 d U
O4 O -0.0652(2) -0.8786(5) 0.0691(9) 0.0118(15) Uani 1 1 d U
C1 C -0.2518(4) -0.9927(8) 0.0331(14) 0.019(2) Uani 1 1 d U
H1B H -0.2453 -1.0453 0.0938 0.023 Uiso 1 1 calc R
H1A H -0.2597 -1.0126 -0.0668 0.023 Uiso 1 1 calc R
O1 O -0.1360(2) -0.8593(5) -0.1572(9) 0.0109(15) Uani 1 1 d U
O14 O -0.1474(3) -1.0784(5) -0.1101(10) 0.0193(17) Uani 1 1 d U
O18 O -0.1050(3) -0.6110(5) 0.1044(9) 0.0174(17) Uani 1 1 d U
O19 O -0.0531(3) -0.6959(5) 0.2131(9) 0.0185(18) Uani 1 1 d U
O11 O -0.1613(3) -1.0755(5) 0.2264(9) 0.0173(11) Uani 1 1 d U
O6 O -0.2017(3) -0.6538(5) -0.1437(9) 0.0138(16) Uani 1 1 d DU
O2 O -0.1530(2) -0.7930(5) 0.0816(8) 0.0116(15) Uani 1 1 d U
O8 O -0.0221(3) -0.6279(5) -0.0668(9) 0.0193(17) Uani 1 1 d DU
O7 O -0.1174(3) -0.6479(5) -0.2053(8) 0.0141(16) Uani 1 1 d U
O15 O -0.2391(3) -0.9101(5) -0.2878(9) 0.0169(17) Uani 1 1 d U
N6 N -0.1068(3) -1.1130(7) -0.0897(12) 0.022(2) Uani 1 1 d U
O9 O -0.1147(3) -0.9734(5) 0.3181(9) 0.0174(11) Uani 1 1 d U
C17 C -0.0593(4) -0.6885(7) -0.3908(14) 0.017(2) Uani 1 1 d U
H17B H -0.0564 -0.6949 -0.4981 0.020 Uiso 1 1 calc R
H17A H -0.0315 -0.6563 -0.3553 0.020 Uiso 1 1 calc R
C8 C -0.2165(3) -0.5836(7) -0.0428(14) 0.0147(16) Uani 1 1 d DU
H8B H -0.2281 -0.5326 -0.0994 0.018 Uiso 1 1 calc R
H8A H -0.1895 -0.5638 0.0159 0.018 Uiso 1 1 calc R
N7 N -0.2269(3) -0.8631(6) -0.4003(11) 0.015(2) Uani 1 1 d U
O17 O -0.2349(3) -0.8891(7) -0.5293(12) 0.039(2) Uani 1 1 d U
N2 N -0.0605(3) -0.7790(6) -0.3214(10) 0.0119(19) Uani 1 1 d U
N3 N -0.2994(3) -0.8557(6) 0.0139(10) 0.0138(19) Uani 1 1 d U
O13 O -0.0784(3) -1.0709(6) -0.0077(10) 0.027(2) Uani 1 1 d U
C4 C -0.3196(4) -0.7838(7) 0.1111(13) 0.014(2) Uani 1 1 d U
H4B H -0.3451 -0.8086 0.1711 0.017 Uiso 1 1 calc R
H4A H -0.3327 -0.7364 0.0494 0.017 Uiso 1 1 calc R
C7 C -0.2545(4) -0.6168(7) 0.0584(14) 0.0149(16) Uani 1 1 d U
H7B H -0.2837 -0.6245 0.0022 0.018 Uiso 1 1 calc R
H7A H -0.2603 -0.5725 0.1358 0.018 Uiso 1 1 calc R
C18 C -0.1034(4) -0.6339(8) -0.3553(13) 0.018(2) Uani 1 1 d U
H18A H -0.0970 -0.5705 -0.3713 0.022 Uiso 1 1 calc R
H18B H -0.1290 -0.6516 -0.4216 0.022 Uiso 1 1 calc R
C12 C -0.0196(4) -0.9024(8) 0.1131(13) 0.017(2) Uani 1 1 d U
H12B H -0.0190 -0.9652 0.1426 0.020 Uiso 1 1 calc R
H12A H -0.0100 -0.8663 0.1981 0.020 Uiso 1 1 calc R
C5 C -0.3314(4) -0.8733(8) -0.1128(14) 0.018(2) Uani 1 1 d U
H5B H -0.3623 -0.8906 -0.0754 0.021 Uiso 1 1 calc R
H5A H -0.3190 -0.9230 -0.1710 0.021 Uiso 1 1 calc R
C16 C 0.0268(4) -0.6343(8) -0.0276(14) 0.020(2) Uani 1 1 d DU
H16A H 0.0338 -0.5943 0.0549 0.024 Uiso 1 1 calc R
H16B H 0.0465 -0.6175 -0.1117 0.024 Uiso 1 1 calc R
O20 O -0.0685(3) -0.5632(6) 0.3027(11) 0.028(2) Uani 1 1 d U
N8 N -0.0758(3) -0.6222(6) 0.2063(11) 0.016(2) Uani 1 1 d U
C9 C -0.2005(4) -0.6912(7) 0.2318(13) 0.015(2) Uani 1 1 d U
H9B H -0.2123 -0.6817 0.3321 0.018 Uiso 1 1 calc R
H9A H -0.1829 -0.6381 0.2021 0.018 Uiso 1 1 calc R
C3 C -0.2813(4) -0.7446(8) 0.2133(15) 0.019(3) Uani 1 1 d U
H3A H -0.2954 -0.6986 0.2758 0.023 Uiso 1 1 calc R
H3B H -0.2694 -0.7918 0.2780 0.023 Uiso 1 1 calc R
C15 C 0.0367(4) -0.7322(8) 0.0173(14) 0.020(3) Uani 1 1 d U
H15B H 0.0703 -0.7447 0.0064 0.024 Uiso 1 1 calc R
H15A H 0.0283 -0.7407 0.1213 0.024 Uiso 1 1 calc R
C10 C -0.1671(4) -0.7739(8) 0.2302(13) 0.012(2) Uani 1 1 d U
H10A H -0.1393 -0.7617 0.2908 0.014 Uiso 1 1 calc R
H10B H -0.1834 -0.8256 0.2720 0.014 Uiso 1 1 calc R
C20 C -0.1183(4) -0.9027(7) -0.2896(12) 0.012(2) Uani 1 1 d U
H20B H -0.1438 -0.9352 -0.3384 0.014 Uiso 1 1 calc R
H20A H -0.0937 -0.9455 -0.2630 0.014 Uiso 1 1 calc R
C13 C 0.0234(4) -0.7933(8) -0.2358(14) 0.019(3) Uani 1 1 d U
H13B H 0.0519 -0.8292 -0.2487 0.023 Uiso 1 1 calc R
H13A H 0.0310 -0.7317 -0.2620 0.023 Uiso 1 1 calc R
C19 C -0.0982(4) -0.8327(8) -0.3946(13) 0.016(2) Uani 1 1 d U
H19B H -0.0853 -0.8623 -0.4820 0.019 Uiso 1 1 calc R
H19A H -0.1235 -0.7930 -0.4272 0.019 Uiso 1 1 calc R
C11 C 0.0143(4) -0.8874(8) -0.0143(13) 0.020(3) Uani 1 1 d U
H11A H 0.0466 -0.8951 0.0206 0.024 Uiso 1 1 calc R
H11B H 0.0084 -0.9318 -0.0914 0.024 Uiso 1 1 calc R
O12 O -0.0953(4) -1.1843(7) -0.1516(13) 0.045(3) Uani 1 1 d U
C14 C -0.0144(4) -0.8275(8) -0.3390(14) 0.020(3) Uani 1 1 d U
H14A H -0.0035 -0.8211 -0.4411 0.024 Uiso 1 1 calc R
H14B H -0.0194 -0.8910 -0.3202 0.024 Uiso 1 1 calc R
C6 C -0.3367(4) -0.7905(9) -0.2134(15) 0.023(3) Uani 1 1 d DU
H6B H -0.3460 -0.8085 -0.3131 0.028 Uiso 1 1 calc R
H6A H -0.3606 -0.7502 -0.1738 0.028 Uiso 1 1 calc R
O10 O -0.1340(3) -1.0891(6) 0.4542(11) 0.0229(18) Uani 1 1 d U
O21 O -0.0263(4) -0.4538(8) -0.1286(14) 0.051(3) Uani 1 1 d U
H21 H -0.0096 -0.4693 -0.0583 0.076 Uiso 1 1 calc R
C22 C -0.0592(6) -0.3879(12) -0.080(2) 0.058(5) Uani 1 1 d U
H22B H -0.0524 -0.3734 0.0234 0.070 Uiso 1 1 calc R
H22A H -0.0544 -0.3336 -0.1381 0.070 Uiso 1 1 calc R
C21 C -0.1056(6) -0.4129(12) -0.091(2) 0.055(4) Uani 1 1 d U
H21B H -0.1140 -0.4187 -0.1948 0.083 Uiso 1 1 calc R
H21A H -0.1253 -0.3681 -0.0456 0.083 Uiso 1 1 calc R
H21C H -0.1102 -0.4695 -0.0421 0.083 Uiso 1 1 calc R
H5 H -0.2939(17) -0.693(5) -0.25(2) 0.083 Uiso 1 1 d D
H6 H -0.176(4) -0.638(6) -0.184(16) 0.083 Uiso 1 1 d D
H8 H -0.0256(15) -0.590(9) -0.137(16) 0.083 Uiso 1 1 d D

loop_
_atom_site_aniso_label
_atom_site_aniso_U_11
_atom_site_aniso_U_22
_atom_site_aniso_U_33
_atom_site_aniso_U_23
_atom_site_aniso_U_13
_atom_site_aniso_U_12
Dy2 0.0079(2) 0.0066(2) 0.0126(2) 0.0004(2) -0.0008(2) 0.00060(16)
Dy1 0.0083(2) 0.0068(2) 0.0169(3) 0.0020(2) -0.0010(2) 0.00020(16)
Dy3 0.0081(2) 0.0074(2) 0.0143(2) 0.0017(2) 0.0001(2) 0.00012(16)
O3 0.0135(17) 0.0130(18) 0.0137(18) 0.0005(10) -0.0004(10) 0.0002(10)
C2 0.018(3) 0.018(3) 0.018(3) 0.0006(10) 0.0001(10) 0.0001(10)
N1 0.015(2) 0.015(2) 0.015(2) -0.0002(10) 0.0004(10) 0.0006(10)
N5 0.0172(12) 0.0172(12) 0.0175(12) 0.0004(7) -0.0004(7) -0.0006(7)
O16 0.0140(18) 0.0137(18) 0.0141(18) 0.0001(10) -0.0003(10) 0.0001(10)
O5 0.0173(19) 0.0172(19) 0.018(2) 0.0002(10) -0.0002(10) 0.0003(10)
N4 0.013(2) 0.013(2) 0.013(2) -0.0004(10) 0.0004(10) 0.0004(10)
O4 0.0115(16) 0.0114(17) 0.0124(17) 0.0003(10) -0.0001(10) 0.0000(10)
C1 0.019(3) 0.019(3) 0.019(3) 0.0002(10) 0.0000(10) -0.0003(10)
O1 0.0110(17) 0.0109(17) 0.0109(17) -0.0004(10) 0.0005(10) 0.0002(10)
O14 0.0190(18) 0.0192(19) 0.0197(19) -0.0002(10) -0.0003(10) 0.0002(10)
O18 0.0171(19) 0.0173(19) 0.0176(19) 0.0000(10) -0.0001(10) -0.0001(10)
O19 0.019(2) 0.018(2) 0.019(2) 0.0003(10) -0.0005(10) 0.0003(10)
O11 0.0174(13) 0.0171(13) 0.0174(13) 0.0006(8) -0.0006(8) -0.0008(8)
O6 0.0137(18) 0.0136(18) 0.0141(18) -0.0006(10) 0.0002(10) 0.0005(10)
O2 0.0117(17) 0.0114(17) 0.0116(18) -0.0004(10) 0.0000(10) -0.0001(10)
O8 0.0189(19) 0.0190(19) 0.0200(19) 0.0005(10) 0.0000(10) -0.0002(10)
O7 0.0141(18) 0.0141(18) 0.0142(18) 0.0004(10) 0.0000(10) 0.0003(10)
O15 0.0171(19) 0.0167(19) 0.0169(19) 0.0002(10) 0.0002(10) -0.0005(10)
N6 0.022(2) 0.021(2) 0.022(2) -0.0003(10) 0.0002(10) 0.0004(10)
O9 0.0175(13) 0.0172(13) 0.0176(13) 0.0002(8) -0.0003(8) -0.0010(8)
C17 0.017(3) 0.017(3) 0.017(3) 0.0000(10) 0.0002(10) -0.0001(10)
C8 0.0149(17) 0.0146(17) 0.0147(17) -0.0003(8) 0.0002(8) 0.0001(8)
N7 0.015(2) 0.015(2) 0.015(2) 0.0001(10) -0.0002(10) -0.0006(10)
O17 0.042(3) 0.039(3) 0.038(3) -0.0001(19) -0.0005(19) -0.0041(19)
N2 0.012(2) 0.012(2) 0.012(2) 0.0001(10) 0.0001(10) -0.0001(10)
N3 0.014(2) 0.014(2) 0.014(2) 0.0003(10) -0.0002(10) -0.0001(10)
O13 0.027(2) 0.027(2) 0.028(2) -0.0010(10) -0.0007(10) 0.0004(10)
C4 0.014(2) 0.014(2) 0.015(2) 0.0002(10) 0.0004(10) 0.0002(10)
C7 0.0150(17) 0.0148(17) 0.0150(17) -0.0003(8) 0.0001(8) 0.0002(8)
C18 0.018(3) 0.018(3) 0.018(3) 0.0001(10) 0.0003(10) 0.0005(10)
C12 0.017(2) 0.017(3) 0.017(3) 0.0001(10) -0.0004(10) 0.0002(10)
C5 0.018(2) 0.018(2) 0.018(3) -0.0002(10) -0.0001(10) 0.0001(10)
C16 0.020(3) 0.020(3) 0.020(3) 0.0001(10) -0.0001(10) -0.0004(10)
O20 0.030(3) 0.027(3) 0.027(3) -0.0027(19) -0.0018(18) -0.0016(18)
N8 0.016(2) 0.015(2) 0.016(2) 0.0001(10) 0.0000(10) -0.0002(10)
C9 0.015(2) 0.015(2) 0.015(3) -0.0001(10) 0.0002(10) 0.0003(10)
C3 0.019(3) 0.019(3) 0.019(3) 0.0003(10) 0.0004(10) -0.0001(10)
C15 0.020(3) 0.020(3) 0.020(3) 0.0003(10) -0.0002(10) -0.0002(10)
C10 0.012(2) 0.012(2) 0.012(2) 0.0003(10) 0.0001(10) 0.0000(10)
C20 0.012(2) 0.012(2) 0.012(2) 0.0000(10) 0.0000(10) 0.0003(10)
C13 0.019(3) 0.019(3) 0.020(3) 0.0001(10) 0.0001(10) 0.0003(10)
C19 0.016(2) 0.016(2) 0.016(2) -0.0002(10) -0.0002(10) 0.0002(10)
C11 0.020(3) 0.020(3) 0.020(3) 0.0002(10) 0.0000(10) 0.0002(10)
O12 0.045(3) 0.043(3) 0.047(3) -0.0033(19) -0.0001(19) 0.0021(19)
C14 0.020(3) 0.020(3) 0.020(3) 0.0002(10) 0.0004(10) 0.0004(10)
C6 0.023(3) 0.023(3) 0.023(3) 0.0001(10) -0.0003(10) -0.0003(10)
O10 0.022(2) 0.024(2) 0.023(2) 0.0027(19) -0.0004(18) -0.0019(17)
O21 0.050(3) 0.048(3) 0.053(3) 0.002(2) 0.0002(19) 0.0007(19)
C22 0.058(5) 0.058(5) 0.059(5) -0.0002(10) 0.0003(10) 0.0000(10)
C21 0.055(5) 0.055(5) 0.057(5) 0.000(2) -0.001(2) 0.001(2)

loop_
_atom_type_symbol
_atom_type_description
_atom_type_scat_dispersion_real
_atom_type_scat_dispersion_imag
_atom_type_scat_source
C C 0.0033 0.0016 'International Tables Vol C Tables 4.2.6.8 and 6.1.1.4'
H H 0.0000 0.0000 'International Tables Vol C Tables 4.2.6.8 and 6.1.1.4'
Dy Dy -0.1892 4.4098 'International Tables Vol C Tables 4.2.6.8 and 6.1.1.4'
N N 0.0061 0.0033 'International Tables Vol C Tables 4.2.6.8 and 6.1.1.4'
O O 0.0106 0.0060 'International Tables Vol C Tables 4.2.6.8 and 6.1.1.4'

loop_
_geom_angle_atom_site_label_1
_geom_angle_atom_site_label_2
_geom_angle_atom_site_label_3
_geom_angle
O3 Dy2 O6 156.8(3)
O3 Dy2 O2 71.2(2)
O6 Dy2 O2 86.1(2)
O3 Dy2 O15 78.1(3)
O6 Dy2 O15 123.3(3)
O2 Dy2 O15 134.8(2)
O3 Dy2 O1 75.9(2)
O6 Dy2 O1 97.0(2)
O2 Dy2 O1 59.1(2)
O15 Dy2 O1 82.0(2)
O3 Dy2 O5 123.6(3)
O6 Dy2 O5 75.5(3)
O2 Dy2 O5 153.1(3)
O15 Dy2 O5 72.1(3)
O1 Dy2 O5 141.6(3)
O3 Dy2 O16 123.8(3)
O6 Dy2 O16 73.5(3)
O2 Dy2 O16 125.8(2)
O15 Dy2 O16 51.6(3)
O1 Dy2 O16 74.0(2)
O5 Dy2 O16 67.7(3)
O3 Dy2 N4 97.0(3)
O6 Dy2 N4 69.5(3)
O2 Dy2 N4 69.3(3)
O15 Dy2 N4 148.4(3)
O1 Dy2 N4 127.6(3)
O5 Dy2 N4 85.8(3)
O16 Dy2 N4 138.8(3)
O3 Dy2 N3 67.4(3)
O6 Dy2 N3 121.0(3)
O2 Dy2 N3 115.3(3)
O15 Dy2 N3 80.5(3)
O1 Dy2 N3 141.8(3)
O5 Dy2 N3 61.3(3)
O16 Dy2 N3 118.3(3)
N4 Dy2 N3 69.0(3)
O3 Dy2 N7 101.6(3)
O6 Dy2 N7 98.2(3)
O2 Dy2 N7 136.3(2)
O15 Dy2 N7 25.9(3)
O1 Dy2 N7 77.2(3)
O5 Dy2 N7 67.0(3)
O16 Dy2 N7 25.6(3)
N4 Dy2 N7 152.4(3)
N3 Dy2 N7 99.6(3)
O3 Dy2 Dy1 38.17(17)
O6 Dy2 Dy1 124.52(18)
O2 Dy2 Dy1 44.11(17)
O15 Dy2 Dy1 91.99(18)
O1 Dy2 Dy1 42.50(17)
O5 Dy2 Dy1 159.74(19)
O16 Dy2 Dy1 112.39(17)
N4 Dy2 Dy1 103.3(2)
N3 Dy2 Dy1 104.6(2)
N7 Dy2 Dy1 103.94(19)
O3 Dy2 Dy3 94.00(17)
O6 Dy2 Dy3 68.85(18)
O2 Dy2 Dy3 35.86(17)
O15 Dy2 Dy3 118.36(18)
O1 Dy2 Dy3 37.88(17)
O5 Dy2 Dy3 142.31(19)
O16 Dy2 Dy3 90.22(17)
N4 Dy2 Dy3 93.0(2)
N3 Dy2 Dy3 151.2(2)
N7 Dy2 Dy3 105.82(18)
Dy1 Dy2 Dy3 56.372(12)
O3 Dy1 O4 144.8(3)
O3 Dy1 O1 80.1(3)
O4 Dy1 O1 77.2(3)
O3 Dy1 O2 72.1(3)
O4 Dy1 O2 73.4(2)
O1 Dy1 O2 60.5(3)
O3 Dy1 O14 82.2(3)
O4 Dy1 O14 122.8(3)
O1 Dy1 O14 87.2(3)
O2 Dy1 O14 141.1(3)
O3 Dy1 O9 110.1(3)
O4 Dy1 O9 79.5(3)
O1 Dy1 O9 150.2(3)
O2 Dy1 O9 95.1(3)
O14 Dy1 O9 121.3(3)
O3 Dy1 O13 133.5(3)
O4 Dy1 O13 78.6(3)
O1 Dy1 O13 104.3(3)
O2 Dy1 O13 150.4(3)
O14 Dy1 O13 52.4(3)
O9 Dy1 O13 89.0(3)
O3 Dy1 O11 81.0(3)
O4 Dy1 O11 126.1(3)
O1 Dy1 O11 156.1(2)
O2 Dy1 O11 126.1(2)
O14 Dy1 O11 75.8(3)
O9 Dy1 O11 52.0(3)
O13 Dy1 O11 78.6(3)
O3 Dy1 N6 107.9(3)
O4 Dy1 N6 101.4(3)
O1 Dy1 N6 97.1(3)
O2 Dy1 N6 157.5(3)
O14 Dy1 N6 26.4(3)
O9 Dy1 N6 105.5(3)
O13 Dy1 N6 26.1(3)
O11 Dy1 N6 75.0(3)
O3 Dy1 N5 97.0(3)
O4 Dy1 N5 102.4(3)
O1 Dy1 N5 173.3(3)
O2 Dy1 N5 113.0(3)
O14 Dy1 N5 98.4(3)
O9 Dy1 N5 25.8(3)
O13 Dy1 N5 82.1(3)
O11 Dy1 N5 26.2(3)
N6 Dy1 N5 89.5(3)
O3 Dy1 Dy2 39.9(2)
O4 Dy1 Dy2 107.04(18)
O1 Dy1 Dy2 45.39(16)
O2 Dy1 Dy2 43.50(17)
O14 Dy1 Dy2 98.76(19)
O9 Dy1 Dy2 127.87(19)
O13 Dy1 Dy2 143.1(2)
O11 Dy1 Dy2 120.16(17)
N6 Dy1 Dy2 122.6(2)
N5 Dy1 Dy2 129.55(18)
O3 Dy1 Dy3 107.17(19)
O4 Dy1 Dy3 39.26(18)
O1 Dy1 Dy3 44.73(17)
O2 Dy1 Dy3 43.39(17)
O14 Dy1 Dy3 125.2(2)
O9 Dy1 Dy3 106.02(18)
O13 Dy1 Dy3 107.4(2)
O11 Dy1 Dy3 157.69(18)
N6 Dy1 Dy3 119.9(2)
N5 Dy1 Dy3 131.83(19)
Dy2 Dy1 Dy3 67.966(14)
O4 Dy3 O7 159.2(3)
O4 Dy3 O2 72.8(2)
O7 Dy3 O2 96.7(2)
O4 Dy3 O8 120.9(2)
O7 Dy3 O8 78.1(3)
O2 Dy3 O8 144.4(3)
O4 Dy3 O1 74.0(3)
O7 Dy3 O1 85.2(3)
O2 Dy3 O1 59.0(2)
O8 Dy3 O1 152.3(3)
O4 Dy3 O18 119.9(3)
O7 Dy3 O18 72.9(3)
O2 Dy3 O18 75.9(2)
O8 Dy3 O18 68.9(2)
O1 Dy3 O18 126.8(2)
O4 Dy3 N2 103.1(3)
O7 Dy3 N2 68.2(3)
O2 Dy3 N2 126.6(3)
O8 Dy3 N2 84.5(3)
O1 Dy3 N2 68.7(3)
O18 Dy3 N2 136.5(3)
O4 Dy3 O19 76.9(3)
O7 Dy3 O19 121.0(3)
O2 Dy3 O19 85.0(2)
O8 Dy3 O19 68.8(3)
O1 Dy3 O19 138.8(2)
O18 Dy3 O19 50.2(2)
N2 Dy3 O19 147.5(3)
O4 Dy3 N1 66.9(3)
O7 Dy3 N1 122.5(3)
O2 Dy3 N1 139.6(3)
O8 Dy3 N1 62.4(3)
O1 Dy3 N1 111.0(3)
O18 Dy3 N1 121.8(3)
N2 Dy3 N1 68.1(3)
O19 Dy3 N1 82.7(3)
O4 Dy3 N8 100.2(3)
O7 Dy3 N8 95.9(3)
O2 Dy3 N8 81.9(2)
O8 Dy3 N8 64.0(3)
O1 Dy3 N8 140.6(2)
O18 Dy3 N8 24.9(3)
N2 Dy3 N8 147.5(3)
O19 Dy3 N8 25.6(3)
N1 Dy3 N8 101.5(3)
O4 Dy3 Dy1 38.35(17)
O7 Dy3 Dy1 122.63(19)
O2 Dy3 Dy1 43.62(16)
O8 Dy3 Dy1 159.20(18)
O1 Dy3 Dy1 42.02(17)
O18 Dy3 Dy1 116.36(18)
N2 Dy3 Dy1 100.8(2)
O19 Dy3 Dy1 98.45(18)
N1 Dy3 Dy1 100.68(19)
N8 Dy3 Dy1 111.56(19)
O4 Dy3 Dy2 93.86(17)
O7 Dy3 Dy2 68.91(19)
O2 Dy3 Dy2 35.58(17)
O8 Dy3 Dy2 144.56(18)
O1 Dy3 Dy2 37.98(16)
O18 Dy3 Dy2 88.87(17)
N2 Dy3 Dy2 94.58(19)
O19 Dy3 Dy2 117.95(18)
N1 Dy3 Dy2 148.79(19)
N8 Dy3 Dy2 106.16(17)
Dy1 Dy3 Dy2 55.662(11)
C1 O3 Dy1 136.7(6)
C1 O3 Dy2 118.7(6)
Dy1 O3 Dy2 102.0(3)
N3 C2 C1 110.2(9)
N3 C2 H2B 109.6
C1 C2 H2B 109.6
N3 C2 H2A 109.6
C1 C2 H2A 109.6
H2B C2 H2A 108.1
C11 N1 C13 111.7(9)
C11 N1 C15 108.2(9)
C13 N1 C15 111.9(9)
C11 N1 Dy3 108.6(6)
C13 N1 Dy3 110.8(7)
C15 N1 Dy3 105.3(6)
O10 N5 O9 121.3(10)
O10 N5 O11 121.8(9)
O9 N5 O11 116.9(10)
O10 N5 Dy1 174.8(7)
O9 N5 Dy1 56.7(6)
O11 N5 Dy1 60.3(5)
N7 O16 Dy2 93.9(6)
C6 O5 Dy2 125.9(7)
C6 O5 H5 111(2)
Dy2 O5 H5 122(4)
C9 N4 C3 109.1(9)
C9 N4 C7 109.9(8)
C3 N4 C7 111.3(8)
C9 N4 Dy2 111.0(6)
C3 N4 Dy2 112.1(7)
C7 N4 Dy2 103.3(6)
C12 O4 Dy1 134.3(6)
C12 O4 Dy3 122.8(6)
Dy1 O4 Dy3 102.4(3)
O3 C1 C2 108.0(9)
O3 C1 H1B 110.1
C2 C1 H1B 110.1
O3 C1 H1A 110.1
C2 C1 H1A 110.1
H1B C1 H1A 108.4
C20 O1 Dy1 113.7(6)
C20 O1 Dy3 114.8(6)
Dy1 O1 Dy3 93.3(3)
C20 O1 Dy2 130.7(6)
Dy1 O1 Dy2 92.1(2)
Dy3 O1 Dy2 104.1(3)
N6 O14 Dy1 95.1(6)
N8 O18 Dy3 96.8(6)
N8 O19 Dy3 92.8(6)
N5 O11 Dy1 93.5(6)
C8 O6 Dy2 121.9(6)
C8 O6 H6 109(2)
Dy2 O6 H6 120(8)
C10 O2 Dy2 115.2(6)
C10 O2 Dy3 128.6(6)
Dy2 O2 Dy3 108.6(3)
C10 O2 Dy1 110.1(6)
Dy2 O2 Dy1 92.4(2)
Dy3 O2 Dy1 93.0(2)
C16 O8 Dy3 126.8(6)
C16 O8 H8 110(2)
Dy3 O8 H8 117(6)
C18 O7 Dy3 124.4(6)
N7 O15 Dy2 97.4(6)
O12 N6 O13 121.6(10)
O12 N6 O14 121.2(10)
O13 N6 O14 117.2(9)
O12 N6 Dy1 178.9(9)
O13 N6 Dy1 58.8(5)
O14 N6 Dy1 58.5(5)
N5 O9 Dy1 97.5(7)
N2 C17 C18 112.2(9)
N2 C17 H17B 109.2
C18 C17 H17B 109.2
N2 C17 H17A 109.2
C18 C17 H17A 109.2
H17B C17 H17A 107.9
O6 C8 C7 110.6(9)
O6 C8 H8B 109.5
C7 C8 H8B 109.5
O6 C8 H8A 109.5
C7 C8 H8A 109.5
H8B C8 H8A 108.1
O17 N7 O16 121.6(10)
O17 N7 O15 121.3(9)
O16 N7 O15 117.0(9)
O17 N7 Dy2 175.5(8)
O16 N7 Dy2 60.4(5)
O15 N7 Dy2 56.6(5)
C17 N2 C19 108.7(9)
C17 N2 C14 111.9(9)
C19 N2 C14 108.4(9)
C17 N2 Dy3 103.6(7)
C19 N2 Dy3 110.8(7)
C14 N2 Dy3 113.2(7)
C5 N3 C2 109.1(9)
C5 N3 C4 110.2(8)
C2 N3 C4 111.1(9)
C5 N3 Dy2 107.8(6)
C2 N3 Dy2 108.7(6)
C4 N3 Dy2 109.8(6)
N6 O13 Dy1 95.2(6)
N3 C4 C3 110.8(9)
N3 C4 H4B 109.5
C3 C4 H4B 109.5
N3 C4 H4A 109.5
C3 C4 H4A 109.5
H4B C4 H4A 108.1
C8 C7 N4 111.1(8)
C8 C7 H7B 109.4
N4 C7 H7B 109.4
C8 C7 H7A 109.4
N4 C7 H7A 109.4
H7B C7 H7A 108.0
O7 C18 C17 110.4(9)
O7 C18 H18A 109.6
C17 C18 H18A 109.6
O7 C18 H18B 109.6
C17 C18 H18B 109.6
H18A C18 H18B 108.1
O4 C12 C11 109.4(9)
O4 C12 H12B 109.8
C11 C12 H12B 109.8
O4 C12 H12A 109.8
C11 C12 H12A 109.8
H12B C12 H12A 108.2
N3 C5 C6 111.8(10)
N3 C5 H5B 109.3
C6 C5 H5B 109.3
N3 C5 H5A 109.3
C6 C5 H5A 109.3
H5B C5 H5A 107.9
O8 C16 C15 107.7(9)
O8 C16 H16A 110.2
C15 C16 H16A 110.2
O8 C16 H16B 110.2
C15 C16 H16B 110.2
H16A C16 H16B 108.5
O18 N8 O20 121.7(9)
O18 N8 O19 119.0(9)
O20 N8 O19 119.3(10)
O18 N8 Dy3 58.4(5)
O20 N8 Dy3 171.2(8)
O19 N8 Dy3 61.5(6)
N4 C9 C10 110.7(9)
N4 C9 H9B 109.5
C10 C9 H9B 109.5
N4 C9 H9A 109.5
C10 C9 H9A 109.5
H9B C9 H9A 108.1
N4 C3 C4 112.7(10)
N4 C3 H3A 109.0
C4 C3 H3A 109.0
N4 C3 H3B 109.0
C4 C3 H3B 109.0
H3A C3 H3B 107.8
N1 C15 C16 111.2(9)
N1 C15 H15B 109.4
C16 C15 H15B 109.4
N1 C15 H15A 109.4
C16 C15 H15A 109.4
H15B C15 H15A 108.0
O2 C10 C9 109.8(9)
O2 C10 H10A 109.7
C9 C10 H10A 109.7
O2 C10 H10B 109.7
C9 C10 H10B 109.7
H10A C10 H10B 108.2
O1 C20 C19 109.5(8)
O1 C20 H20B 109.8
C19 C20 H20B 109.8
O1 C20 H20A 109.8
C19 C20 H20A 109.8
H20B C20 H20A 108.2
N1 C13 C14 112.4(10)
N1 C13 H13B 109.1
C14 C13 H13B 109.1
N1 C13 H13A 109.1
C14 C13 H13A 109.1
H13B C13 H13A 107.8
N2 C19 C20 111.3(9)
N2 C19 H19B 109.4
C20 C19 H19B 109.4
N2 C19 H19A 109.4
C20 C19 H19A 109.4
H19B C19 H19A 108.0
N1 C11 C12 111.1(9)
N1 C11 H11A 109.4
C12 C11 H11A 109.4
N1 C11 H11B 109.4
C12 C11 H11B 109.4
H11A C11 H11B 108.0
N2 C14 C13 112.9(10)
N2 C14 H14A 109.0
C13 C14 H14A 109.0
N2 C14 H14B 109.0
C13 C14 H14B 109.0
H14A C14 H14B 107.8
O5 C6 C5 107.0(9)
O5 C6 H6B 110.3
C5 C6 H6B 110.3
O5 C6 H6A 110.3
C5 C6 H6A 110.3
H6B C6 H6A 108.6
C22 O21 H21 109.5
C21 C22 O21 114.5(16)
C21 C22 H22B 108.6
O21 C22 H22B 108.6
C21 C22 H22A 108.6
O21 C22 H22A 108.6
H22B C22 H22A 107.6
C22 C21 H21B 109.5
C22 C21 H21A 109.5
H21B C21 H21A 109.5
C22 C21 H21C 109.5
H21B C21 H21C 109.5
H21A C21 H21C 109.5

loop_
_geom_bond_atom_site_label_1
_geom_bond_atom_site_label_2
_geom_bond_distance
Dy2 O3 2.279(8)
Dy2 O6 2.293(8)
Dy2 O2 2.396(7)
Dy2 O15 2.434(8)
Dy2 O1 2.478(7)
Dy2 O5 2.515(8)
Dy2 O16 2.519(8)
Dy2 N4 2.582(9)
Dy2 N3 2.659(9)
Dy2 N7 2.889(10)
Dy2 Dy1 3.4782(6)
Dy2 Dy3 3.9047(6)
Dy1 O3 2.197(7)
Dy1 O4 2.228(7)
Dy1 O1 2.351(8)
Dy1 O2 2.423(7)
Dy1 O14 2.435(8)
Dy1 O9 2.436(8)
Dy1 O13 2.442(9)
Dy1 O11 2.515(8)
Dy1 N6 2.844(10)
Dy1 N5 2.890(10)
Dy1 Dy3 3.5074(6)
Dy3 O4 2.272(7)
Dy3 O7 2.273(7)
Dy3 O2 2.413(7)
Dy3 O8 2.447(7)
Dy3 O1 2.472(7)
Dy3 O18 2.515(8)
Dy3 N2 2.579(9)
Dy3 O19 2.582(8)
Dy3 N1 2.673(9)
Dy3 N8 2.933(10)
O3 C1 1.421(13)
C2 N3 1.480(15)
C2 C1 1.503(16)
C2 H2B 0.9700
C2 H2A 0.9700
N1 C11 1.470(15)
N1 C13 1.481(15)
N1 C15 1.505(14)
N5 O10 1.230(14)
N5 O9 1.269(12)
N5 O11 1.279(13)
O16 N7 1.253(12)
O5 C6 1.439(14)
O5 H5 0.851(10)
N4 C9 1.477(14)
N4 C3 1.489(15)
N4 C7 1.505(14)
O4 C12 1.392(13)
C1 H1B 0.9700
C1 H1A 0.9700
O1 C20 1.441(13)
O14 N6 1.269(12)
O18 N8 1.241(12)
O19 N8 1.270(12)
O6 C8 1.442(14)
O6 H6 0.850(10)
O2 C10 1.419(14)
O8 C16 1.424(13)
O8 H8 0.851(13)
O7 C18 1.417(14)
O15 N7 1.274(12)
N6 O12 1.239(14)
N6 O13 1.254(13)
C17 N2 1.483(15)
C17 C18 1.519(15)
C17 H17B 0.9700
C17 H17A 0.9700
C8 C7 1.489(15)
C8 H8B 0.9700
C8 H8A 0.9700
N7 O17 1.240(14)
N2 C19 1.483(14)
N2 C14 1.495(14)
N3 C5 1.473(14)
N3 C4 1.491(14)
C4 C3 1.530(16)
C4 H4B 0.9700
C4 H4A 0.9700
C7 H7B 0.9700
C7 H7A 0.9700
C18 H18A 0.9700
C18 H18B 0.9700
C12 C11 1.505(15)
C12 H12B 0.9700
C12 H12A 0.9700
C5 C6 1.533(17)
C5 H5B 0.9700
C5 H5A 0.9700
C16 C15 1.535(16)
C16 H16A 0.9700
C16 H16B 0.9700
O20 N8 1.248(13)
C9 C10 1.548(14)
C9 H9B 0.9700
C9 H9A 0.9700
C3 H3A 0.9700
C3 H3B 0.9700
C15 H15B 0.9700
C15 H15A 0.9700
C10 H10A 0.9700
C10 H10B 0.9700
C20 C19 1.513(15)
C20 H20B 0.9700
C20 H20A 0.9700
C13 C14 1.499(17)
C13 H13B 0.9700
C13 H13A 0.9700
C19 H19B 0.9700
C19 H19A 0.9700
C11 H11A 0.9700
C11 H11B 0.9700
C14 H14A 0.9700
C14 H14B 0.9700
C6 H6B 0.9700
C6 H6A 0.9700
O21 C22 1.42(2)
O21 H21 0.8200
C22 C21 1.36(2)
C22 H22B 0.9700
C22 H22A 0.9700
C21 H21B 0.9600
C21 H21A 0.9600
C21 H21C 0.9600
